data_2014261
loop_
_publ_author_name
'Churakov, Andrei V.'
'Howard, Judith A. K.'

_publ_section_title
;
 Redetermination of triethylammonium chloride in the space group
 <i>P</i>31<i>c</i>
;
_journal_issue 8
_journal_name_full 'Acta Crystallographica Section C'
_journal_page_first o557
_journal_page_last o558
_journal_paper_doi 10.1107/S0108270104014209
_journal_volume 60
_journal_year 2004
_chemical_formula_iupac 'C6 H16 N + , Cl -'
_chemical_formula_moiety 'C6 H16 N + , Cl -'
_chemical_formula_sum 'C6 H16 Cl N'
_chemical_formula_weight 137.65
_chemical_name_common 'triethylammonium chloride'
_chemical_name_systematic
;
Triethylammonium chloride
;
_space_group_IT_number 159
_symmetry_cell_setting trigonal
_symmetry_space_group_name_Hall 'P 3 -2c'
_symmetry_space_group_name_H-M 'P 3 1 c'
_atom_sites_solution_hydrogens geom
_atom_sites_solution_primary direct
_atom_sites_solution_secondary difmap
_audit_creation_method SHELXL97
_cell_angle_alpha 90.00
_cell_angle_beta 90.00
_cell_angle_gamma 120.00
_cell_formula_units_Z 2
_cell_length_a 8.2542(2)
_cell_length_b 8.2542(2)
_cell_length_c 6.9963(2)
_cell_measurement_reflns_used 3089
_cell_measurement_temperature 120(2)
_cell_measurement_theta_max 29.985
_cell_measurement_theta_min 2.849
_cell_volume 412.809(18)
_computing_cell_refinement 'SAINT (Bruker, 2001)'
_computing_data_collection 'SMART (Bruker, 1998)'
_computing_data_reduction SAINT
_computing_molecular_graphics 'SHELXTL-Plus (Bruker, 2000)'
_computing_publication_material SHELXTL-Plus
_computing_structure_refinement 'SHELXL97 (Sheldrick, 1997)'
_computing_structure_solution 'SHELXS97 (Sheldrick, 1990)'
_diffrn_ambient_temperature 120(2)
_diffrn_measured_fraction_theta_full 0.997
_diffrn_measured_fraction_theta_max 0.997
_diffrn_measurement_device_type 'Bruker SMART CCD area-detector'
_diffrn_measurement_method \w
_diffrn_radiation_monochromator graphite
_diffrn_radiation_source 'fine-focus sealed tube'
_diffrn_radiation_type MoK\a
_diffrn_radiation_wavelength 0.71073
_diffrn_reflns_av_R_equivalents 0.0143
_diffrn_reflns_av_sigmaI/netI 0.0111
_diffrn_reflns_limit_h_max 10
_diffrn_reflns_limit_h_min -5
_diffrn_reflns_limit_k_max 9
_diffrn_reflns_limit_k_min -10
_diffrn_reflns_limit_l_max 9
_diffrn_reflns_limit_l_min -9
_diffrn_reflns_number 3185
_diffrn_reflns_theta_full 27.99
_diffrn_reflns_theta_max 27.99
_diffrn_reflns_theta_min 2.85
_exptl_absorpt_coefficient_mu 0.376
_exptl_absorpt_correction_type none
_exptl_crystal_colour colourless
_exptl_crystal_density_diffrn 1.107
_exptl_crystal_density_meas ?
_exptl_crystal_density_method 'not measured'
_exptl_crystal_description block
_exptl_crystal_F_000 152
_exptl_crystal_size_max 0.40
_exptl_crystal_size_mid 0.10
_exptl_crystal_size_min 0.10
_refine_diff_density_max 0.180
_refine_diff_density_min -0.089
_refine_ls_abs_structure_details 'Flack (1983), with xx Friedel pairs'
_refine_ls_abs_structure_Flack 0.06(6)
_refine_ls_extinction_method none
_refine_ls_goodness_of_fit_ref 1.043
_refine_ls_hydrogen_treatment refall
_refine_ls_matrix_type full
_refine_ls_number_parameters 48
_refine_ls_number_reflns 665
_refine_ls_number_restraints 1
_refine_ls_restrained_S_all 1.042
_refine_ls_R_factor_all 0.0194
_refine_ls_R_factor_gt 0.0192
_refine_ls_shift/su_max 0.000
_refine_ls_shift/su_mean 0.000
_refine_ls_structure_factor_coef Fsqd
_refine_ls_weighting_details 'calc w = 1/[\s^2^(Fo^2^)+(0.0415P)^2^] where P=(Fo^2^+2Fc^2^)/3'
_refine_ls_weighting_scheme calc
_refine_ls_wR_factor_gt 0.0467
_refine_ls_wR_factor_ref 0.0468
_reflns_number_gt 661
_reflns_number_total 665
_reflns_threshold_expression I>2\s(I)
_cod_data_source_file sq1163.cif
_cod_data_source_block I
_cod_depositor_comments
;
The following automatic conversions were performed:

'_exptl_crystal_density_meas' value 'not measured' was changed to '?'
- the value is perceived as not measured.

Automatic conversion script
Id: cif_fix_values 3008 2015-01-20 13:52:24Z robertas 
;
_cod_original_cell_volume 412.81(2)
_cod_database_code 2014261
_cod_database_fobs_code 2014261

loop_
_symmetry_equiv_pos_as_xyz
'x, y, z'
'-y, x-y, z'
'-x+y, -x, z'
'y, x, z+1/2'
'x-y, -y, z+1/2'
'-x, -x+y, z+1/2'

loop_
_atom_site_label
_atom_site_fract_x
_atom_site_fract_y
_atom_site_fract_z
_atom_site_U_iso_or_equiv
_atom_site_adp_type
_atom_site_calc_flag
_atom_site_refinement_flags
_atom_site_occupancy
_atom_site_disorder_assembly
_atom_site_disorder_group
_atom_site_type_symbol
Cl1 0.3333 0.6667 0.1486 0.02172(12) Uani d S 1 . . Cl
N1 0.3333 0.6667 0.5913(2) 0.0165(3) Uani d S 1 . . N
C1 0.1785(2) 0.31876(16) 0.5507(2) 0.0263(3) Uani d . 1 . . C
C2 0.17835(16) 0.47886(15) 0.6567(3) 0.0213(2) Uani d . 1 . . C
H1 0.3333 0.6667 0.466(6) 0.032(8) Uiso d S 1 . . H
H1A 0.074(3) 0.204(3) 0.592(3) 0.045(6) Uiso d . 1 . . H
H1B 0.284(3) 0.306(3) 0.572(3) 0.030(4) Uiso d . 1 . . H
H1C 0.154(6) 0.333(2) 0.412(3) 0.042(7) Uiso d . 1 . . H
H2A 0.067(2) 0.4754(19) 0.644(4) 0.026(4) Uiso d . 1 . . H
H2B 0.197(2) 0.467(3) 0.793(2) 0.028(4) Uiso d . 1 . . H

loop_
_atom_site_aniso_label
_atom_site_aniso_U_11
_atom_site_aniso_U_22
_atom_site_aniso_U_33
_atom_site_aniso_U_12
_atom_site_aniso_U_13
_atom_site_aniso_U_23
Cl1 0.02437(15) 0.02437(15) 0.01642(17) 0.01218(7) 0.000 0.000
N1 0.0163(4) 0.0163(4) 0.0167(7) 0.0082(2) 0.000 0.000
C1 0.0262(6) 0.0180(5) 0.0338(7) 0.0102(4) -0.0013(7) -0.0018(4)
C2 0.0186(4) 0.0182(5) 0.0241(5) 0.0070(4) 0.0022(6) 0.0026(7)

loop_
_atom_type_symbol
_atom_type_description
_atom_type_scat_dispersion_real
_atom_type_scat_dispersion_imag
_atom_type_scat_source
C C 0.0033 0.0016 'International Tables Vol C Tables 4.2.6.8 and 6.1.1.4'
H H 0.0000 0.0000 'International Tables Vol C Tables 4.2.6.8 and 6.1.1.4'
N N 0.0061 0.0033 'International Tables Vol C Tables 4.2.6.8 and 6.1.1.4'
Cl Cl 0.1484 0.1585 'International Tables Vol C Tables 4.2.6.8 and 6.1.1.4'

loop_
_geom_angle_atom_site_label_1
_geom_angle_atom_site_label_2
_geom_angle_atom_site_label_3
_geom_angle_site_symmetry_1
_geom_angle_site_symmetry_3
_geom_angle
_geom_angle_publ_flag
C2 N1 C2 3_565 . 111.18(11) no
C2 N1 C2 3_565 2_665 111.18(11) no
C2 N1 C2 . 2_665 111.18(11) yes
C2 N1 H1 3_565 . 107.70(12) no
C2 N1 H1 . . 107.70(12) yes
C2 N1 H1 2_665 . 107.70(12) no
C2 C1 H1A . . 108.8(14) yes
C2 C1 H1B . . 115.2(14) yes
H1A C1 H1B . . 106(2) yes
C2 C1 H1C . . 106.6(15) yes
H1A C1 H1C . . 106(2) yes
H1B C1 H1C . . 114(3) yes
N1 C2 C1 . . 112.23(13) yes
N1 C2 H2A . . 109.1(11) yes
C1 C2 H2A . . 111.4(12) yes
N1 C2 H2B . . 107.7(12) yes
C1 C2 H2B . . 108.9(10) yes
H2A C2 H2B . . 107.3(19) yes

loop_
_geom_bond_atom_site_label_1
_geom_bond_atom_site_label_2
_geom_bond_site_symmetry_2
_geom_bond_distance
_geom_bond_publ_flag
N1 C2 3_565 1.5053(13) no
N1 C2 . 1.5053(13) yes
N1 C2 2_665 1.5053(13) no
N1 H1 . 0.87(4) yes
C1 C2 . 1.5160(18) yes
C1 H1A . 0.95(2) yes
C1 H1B . 0.94(3) yes
C1 H1C . 1.01(2) yes
C2 H2A . 0.914(18) yes
C2 H2B . 0.976(15) yes
Cl1 H1 . 2.22(4) yes
